data_7119924
loop_
_publ_author_name
'Jiang, Chunli'
'Zhong, Ni'
'Luo, Chunhua'
'Lin, Hechun'
'Zhang, Yuanyuan'
'Peng, Hui'
'Duan, Chun-Gang'

_publ_section_title
;
 (Diisopropylammonium)2MnBr4: A Multifunctional Ferroelectric with
 Efficient Green-emission and Excellent Gas Sensing Property
;
_journal_name_full 'Chem. Commun.'
_journal_paper_doi 10.1039/C7CC01107E
_journal_year 2017
_chemical_formula_moiety '2(C6 H16 N), Br4 Mn'
_chemical_formula_sum 'C12 H32 Br4 Mn N2'
_chemical_formula_weight 578.94
_space_group_crystal_system orthorhombic
_space_group_IT_number 45
_space_group_name_Hall 'I 2 -2c'
_space_group_name_H-M_alt 'I b a 2'
_symmetry_space_group_name_Hall 'I 2 -2c'
_symmetry_space_group_name_H-M 'I b a 2'
_atom_sites_solution_hydrogens mixed
_audit_creation_date 2015-12-22
_audit_creation_method
;
Olex2 1.2-beta
(compiled 2015.08.17 svn.r3210 for OlexSys, GUI svn.r5083)
;
_audit_update_record
;
2017-01-02 deposited with the CCDC.
2017-04-06 downloaded from the CCDC.
;
_cell_angle_alpha 90
_cell_angle_beta 90
_cell_angle_gamma 90
_cell_formula_units_Z 8
_cell_length_a 14.5214(6)
_cell_length_b 26.5320(11)
_cell_length_c 12.0175(5)
_cell_measurement_reflns_used 7776
_cell_measurement_temperature 296.02
_cell_measurement_theta_max 68.21
_cell_measurement_theta_min 3.33
_cell_volume 4630.1(3)
_computing_cell_refinement 'SAINT v8.34A (Bruker, 2013)'
_computing_data_reduction 'SAINT v8.34A (Bruker, 2013)'
_computing_molecular_graphics 'Olex2 (Dolomanov et al., 2009)'
_computing_publication_material 'Olex2 (Dolomanov et al., 2009)'
_computing_structure_refinement 'ShelXL (Sheldrick, 2015)'
_computing_structure_solution 'ShelXT (Sheldrick, 2015)'
_diffrn_ambient_temperature 296.02
_diffrn_measured_fraction_theta_full 0.994
_diffrn_measured_fraction_theta_max 0.992
_diffrn_measurement_device_type 'Bruker APEX-II CCD'
_diffrn_measurement_method '\f and \w scans'
_diffrn_radiation_type CuK\a
_diffrn_radiation_wavelength 1.54178
_diffrn_reflns_av_R_equivalents 0.0427
_diffrn_reflns_av_unetI/netI 0.0514
_diffrn_reflns_Laue_measured_fraction_full 0.994
_diffrn_reflns_Laue_measured_fraction_max 0.992
_diffrn_reflns_limit_h_max 17
_diffrn_reflns_limit_h_min -15
_diffrn_reflns_limit_k_max 20
_diffrn_reflns_limit_k_min -31
_diffrn_reflns_limit_l_max 14
_diffrn_reflns_limit_l_min -14
_diffrn_reflns_number 10987
_diffrn_reflns_point_group_measured_fraction_full 0.995
_diffrn_reflns_point_group_measured_fraction_max 0.994
_diffrn_reflns_theta_full 67.679
_diffrn_reflns_theta_max 68.351
_diffrn_reflns_theta_min 3.331
_diffrn_standards_number 0
_exptl_absorpt_coefficient_mu 12.656
_exptl_absorpt_correction_type none
_exptl_crystal_colour colourless
_exptl_crystal_colour_primary colourless
_exptl_crystal_density_diffrn 1.661
_exptl_crystal_description block
_exptl_crystal_F_000 2264
_exptl_crystal_size_max 0.2
_exptl_crystal_size_mid 0.2
_exptl_crystal_size_min 0.2
_refine_diff_density_max 1.162
_refine_diff_density_min -0.609
_refine_diff_density_rms 0.089
_refine_ls_abs_structure_details
;
 Refined as an inversion twin.
;
_refine_ls_abs_structure_Flack 0.059(18)
_refine_ls_extinction_coef 0.00076(9)
_refine_ls_extinction_expression Fc^*^=kFc[1+0.001xFc^2^\l^3^/sin(2\q)]^-1/4^
_refine_ls_extinction_method 'SHELXL-2014/7 (Sheldrick 2014'
_refine_ls_goodness_of_fit_ref 1.034
_refine_ls_hydrogen_treatment constr
_refine_ls_matrix_type full
_refine_ls_number_parameters 183
_refine_ls_number_reflns 3794
_refine_ls_number_restraints 13
_refine_ls_restrained_S_all 1.037
_refine_ls_R_factor_all 0.0541
_refine_ls_R_factor_gt 0.0513
_refine_ls_shift/su_max 0.000
_refine_ls_shift/su_mean 0.000
_refine_ls_structure_factor_coef Fsqd
_refine_ls_weighting_details 'w=1/[\s^2^(Fo^2^)+(0.0786P)^2^+9.3297P] where P=(Fo^2^+2Fc^2^)/3'
_refine_ls_weighting_scheme calc
_refine_ls_wR_factor_gt 0.1413
_refine_ls_wR_factor_ref 0.1446
_reflns_Friedel_coverage 0.900
_reflns_Friedel_fraction_full 0.997
_reflns_Friedel_fraction_max 0.996
_reflns_number_gt 3519
_reflns_number_total 3794
_reflns_threshold_expression 'I > 2\s(I)'
_cod_data_source_file c7cc01107e2.cif
_cod_data_source_block jcl_0ma_a
_cod_database_code 7119924
_shelx_space_group_comment
;
The symmetry employed for this shelxl refinement is uniquely defined
by the following loop, which should always be used as a source of
symmetry information in preference to the above space-group names.
They are only intended as comments.
;
_olex2_refinement_description
;
1. Twinned data refinement
 Scales: 0.941(18) 0.059(18)
2. Fixed Uiso
 At 1.2 times of:
  All C(H) groups, All N(H,H) groups
 At 1.5 times of:
  All C(H,H,H) groups
3. Uiso/Uaniso restraints and constraints
Uanis(C5) \\sim Ueq, Uanis(C6) \\sim Ueq: with sigma of 0.01 and sigma for
terminal atoms of 0.01
4. Others
 Fixed Sof: H3A(0.5) H3B(0.5) H1A(0.5) H1B(0.5)
5.a Riding coordinates:
 N2(H2A,H2B), N3(H3A,H3B), N1(H1A,H1B)
5.b Ternary CH refined with riding coordinates:
 C4(H4), C7(H7), C10(H10), C1(H1)
5.c Idealised Me refined as rotating group:
 C5(H5A,H5B,H5C), C6(H6A,H6B,H6C), C8(H8A,H8B,H8C), C9(H9A,H9B,H9C), C11(H11A,
 H11B,H11C), C12(H12A,H12B,H12C), C2(H2C,H2D,H2E), C3(H3C,H3D,H3E)
;
_shelx_shelxl_version_number 2014/7
_olex2_submission_special_instructions 'No special instructions were received'

loop_
_space_group_symop_operation_xyz
'x, y, z'
'-x, -y, z'
'-x, y, z+1/2'
'x, -y, z+1/2'
'x+1/2, y+1/2, z+1/2'
'-x+1/2, -y+1/2, z+1/2'
'-x+1/2, y+1/2, z+1'
'x+1/2, -y+1/2, z+1'

loop_
_atom_site_label
_atom_site_type_symbol
_atom_site_fract_x
_atom_site_fract_y
_atom_site_fract_z
_atom_site_U_iso_or_equiv
_atom_site_adp_type
_atom_site_occupancy
_atom_site_site_symmetry_order
_atom_site_calc_flag
_atom_site_refinement_flags_posn
_atom_site_refinement_flags_adp
_atom_site_refinement_flags_occupancy
N2 N 0.6757(7) 0.2178(4) 0.6688(10) 0.088(3) Uani 1 1 d . . .
H2A H 0.7036 0.2077 0.7309 0.106 Uiso 1 1 d R . .
H2B H 0.6916 0.2499 0.6584 0.106 Uiso 1 1 d R . .
C4 C 0.5748(11) 0.2154(9) 0.6898(18) 0.130(6) Uani 1 1 d . . .
H4 H 0.5579 0.1798 0.6960 0.156 Uiso 1 1 calc R . .
C5 C 0.553(2) 0.2392(12) 0.793(3) 0.186(10) Uani 1 1 d . U .
H5A H 0.5978 0.2302 0.8482 0.278 Uiso 1 1 calc GR . .
H5B H 0.4929 0.2281 0.8177 0.278 Uiso 1 1 calc GR . .
H5C H 0.5520 0.2751 0.7838 0.278 Uiso 1 1 calc GR . .
C6 C 0.5311(19) 0.2352(11) 0.590(3) 0.185(10) Uani 1 1 d . U .
H6A H 0.5446 0.2705 0.5828 0.277 Uiso 1 1 calc GR . .
H6B H 0.4657 0.2305 0.5946 0.277 Uiso 1 1 calc GR . .
H6C H 0.5543 0.2176 0.5257 0.277 Uiso 1 1 calc GR . .
C7 C 0.7165(15) 0.1890(7) 0.572(2) 0.133(7) Uani 1 1 d . . .
H7 H 0.6872 0.2007 0.5036 0.159 Uiso 1 1 calc R . .
C8 C 0.702(2) 0.1345(9) 0.582(4) 0.202(16) Uani 1 1 d . . .
H8A H 0.7183 0.1236 0.6554 0.303 Uiso 1 1 calc GR . .
H8B H 0.7394 0.1174 0.5282 0.303 Uiso 1 1 calc GR . .
H8C H 0.6382 0.1270 0.5683 0.303 Uiso 1 1 calc GR . .
C9 C 0.8167(15) 0.2011(9) 0.567(2) 0.141(7) Uani 1 1 d . . .
H9A H 0.8261 0.2357 0.5870 0.211 Uiso 1 1 calc GR . .
H9B H 0.8386 0.1957 0.4922 0.211 Uiso 1 1 calc GR . .
H9C H 0.8499 0.1797 0.6170 0.211 Uiso 1 1 calc GR . .
N3 N 0.5000 0.5000 0.3775(14) 0.104(4) Uani 1 2 d S T P
H3A H 0.4538 0.5093 0.4216 0.125 Uiso 0.5 1 d R . .
H3B H 0.5462 0.4907 0.4216 0.125 Uiso 0.5 1 d R . .
C10 C 0.4684(15) 0.4537(7) 0.3144(18) 0.123(6) Uani 1 1 d . . .
H10 H 0.4178 0.4639 0.2654 0.148 Uiso 1 1 calc R . .
C11 C 0.4291(13) 0.4179(7) 0.4019(19) 0.126(6) Uani 1 1 d . . .
H11A H 0.4404 0.4314 0.4748 0.189 Uiso 1 1 calc GR . .
H11B H 0.4582 0.3856 0.3952 0.189 Uiso 1 1 calc GR . .
H11C H 0.3640 0.4144 0.3907 0.189 Uiso 1 1 calc GR . .
C12 C 0.5440(16) 0.4321(7) 0.2419(16) 0.127(6) Uani 1 1 d . . .
H12A H 0.5491 0.4516 0.1749 0.191 Uiso 1 1 calc GR . .
H12B H 0.5295 0.3978 0.2233 0.191 Uiso 1 1 calc GR . .
H12C H 0.6014 0.4331 0.2815 0.191 Uiso 1 1 calc GR . .
N1 N 1.0000 0.5000 0.3389(10) 0.067(2) Uani 1 2 d S T P
H1A H 1.0181 0.5251 0.3829 0.080 Uiso 0.5 1 d R . .
H1B H 0.9819 0.4749 0.3829 0.080 Uiso 0.5 1 d R . .
C1 C 0.9172(8) 0.5183(5) 0.2749(11) 0.090(3) Uani 1 1 d . . .
H1 H 0.9356 0.5460 0.2258 0.108 Uiso 1 1 calc R . .
C2 C 0.8503(10) 0.5369(6) 0.3560(15) 0.101(4) Uani 1 1 d . . .
H2C H 0.8295 0.5095 0.4016 0.152 Uiso 1 1 calc GR . .
H2D H 0.7988 0.5515 0.3176 0.152 Uiso 1 1 calc GR . .
H2E H 0.8788 0.5620 0.4021 0.152 Uiso 1 1 calc GR . .
C3 C 0.8803(15) 0.4753(8) 0.2054(18) 0.150(9) Uani 1 1 d . . .
H3C H 0.9305 0.4545 0.1810 0.225 Uiso 1 1 calc GR . .
H3D H 0.8485 0.4886 0.1418 0.225 Uiso 1 1 calc GR . .
H3E H 0.8385 0.4555 0.2492 0.225 Uiso 1 1 calc GR . .
Br1 Br 0.67348(7) 0.45760(5) 0.54802(12) 0.0859(4) Uani 1 1 d . . .
Br2 Br 0.92901(8) 0.39955(5) 0.49466(16) 0.1037(6) Uani 1 1 d . . .
Br3 Br 0.69690(12) 0.31917(7) 0.39825(14) 0.1108(6) Uani 1 1 d . . .
Br4 Br 0.76349(17) 0.33398(5) 0.72325(15) 0.1216(7) Uani 1 1 d . . .
Mn1 Mn 0.76580(10) 0.37746(5) 0.53944(17) 0.0691(4) Uani 1 1 d . . .

loop_
_atom_site_aniso_label
_atom_site_aniso_U_11
_atom_site_aniso_U_22
_atom_site_aniso_U_33
_atom_site_aniso_U_23
_atom_site_aniso_U_13
_atom_site_aniso_U_12
N2 0.083(5) 0.077(6) 0.104(7) -0.001(5) -0.012(5) -0.020(4)
C4 0.093(9) 0.155(15) 0.141(14) 0.029(12) -0.009(9) -0.048(10)
C5 0.163(13) 0.210(15) 0.184(15) 0.000(12) 0.010(11) 0.004(11)
C6 0.161(14) 0.206(15) 0.188(15) 0.009(12) -0.032(11) 0.003(11)
C7 0.148(14) 0.097(11) 0.154(18) -0.031(11) -0.059(13) 0.011(10)
C8 0.20(3) 0.14(2) 0.27(4) -0.09(2) -0.01(3) -0.037(18)
C9 0.149(15) 0.133(15) 0.140(16) -0.022(12) 0.017(12) 0.012(12)
N3 0.109(10) 0.119(11) 0.084(9) 0.000 0.000 0.000(9)
C10 0.132(14) 0.116(12) 0.122(13) -0.030(10) -0.019(10) 0.007(9)
C11 0.125(12) 0.111(10) 0.142(14) -0.026(11) -0.005(11) -0.032(9)
C12 0.158(16) 0.122(12) 0.102(11) 0.013(9) 0.010(11) -0.013(12)
N1 0.064(5) 0.070(6) 0.067(6) 0.000 0.000 -0.002(5)
C1 0.077(6) 0.108(9) 0.086(7) 0.023(6) -0.011(5) 0.015(6)
C2 0.075(6) 0.097(8) 0.131(11) 0.011(8) -0.004(7) 0.021(6)
C3 0.145(15) 0.160(16) 0.144(15) -0.069(14) -0.090(14) 0.042(13)
Br1 0.0652(5) 0.0852(7) 0.1073(8) -0.0101(6) -0.0038(6) 0.0093(4)
Br2 0.0660(6) 0.0823(7) 0.1628(14) 0.0329(8) 0.0182(7) 0.0019(5)
Br3 0.1166(11) 0.1088(10) 0.1070(10) -0.0392(9) 0.0020(8) -0.0166(8)
Br4 0.208(2) 0.0751(8) 0.0823(8) 0.0021(7) 0.0116(10) -0.0334(10)
Mn1 0.0674(8) 0.0576(8) 0.0822(10) -0.0022(7) 0.0112(8) -0.0088(6)

loop_
_atom_type_symbol
_atom_type_description
_atom_type_scat_dispersion_real
_atom_type_scat_dispersion_imag
_atom_type_scat_source
C C 0.0180 0.0090 'International Tables Vol C Tables 4.2.6.8 and 6.1.1.4'
H H 0.0000 0.0000 'International Tables Vol C Tables 4.2.6.8 and 6.1.1.4'
Br Br -0.6760 1.2810 'International Tables Vol C Tables 4.2.6.8 and 6.1.1.4'
Mn Mn -0.5300 2.8050 'International Tables Vol C Tables 4.2.6.8 and 6.1.1.4'
N N 0.0310 0.0180 'International Tables Vol C Tables 4.2.6.8 and 6.1.1.4'

loop_
_geom_angle_atom_site_label_1
_geom_angle_atom_site_label_2
_geom_angle_atom_site_label_3
_geom_angle
_geom_angle_site_symmetry_1
_geom_angle_site_symmetry_3
H2A N2 H2B 106.8 . .
C4 N2 H2A 107.0 . .
C4 N2 H2B 108.6 . .
C4 N2 C7 119.6(13) . .
C7 N2 H2A 108.2 . .
C7 N2 H2B 106.0 . .
N2 C4 H4 107.5 . .
C5 C4 N2 110.5(19) . .
C5 C4 H4 107.5 . .
C5 C4 C6 117(3) . .
C6 C4 N2 105.9(18) . .
C6 C4 H4 107.5 . .
C4 C5 H5A 109.5 . .
C4 C5 H5B 109.5 . .
C4 C5 H5C 109.5 . .
H5A C5 H5B 109.5 . .
H5A C5 H5C 109.5 . .
H5B C5 H5C 109.5 . .
C4 C6 H6A 109.5 . .
C4 C6 H6B 109.5 . .
C4 C6 H6C 109.5 . .
H6A C6 H6B 109.5 . .
H6A C6 H6C 109.5 . .
H6B C6 H6C 109.5 . .
N2 C7 H7 108.4 . .
C8 C7 N2 113(2) . .
C8 C7 H7 108.4 . .
C8 C7 C9 111(2) . .
C9 C7 N2 108.0(14) . .
C9 C7 H7 108.4 . .
C7 C8 H8A 109.5 . .
C7 C8 H8B 109.5 . .
C7 C8 H8C 109.5 . .
H8A C8 H8B 109.5 . .
H8A C8 H8C 109.5 . .
H8B C8 H8C 109.5 . .
C7 C9 H9A 109.5 . .
C7 C9 H9B 109.5 . .
C7 C9 H9C 109.5 . .
H9A C9 H9B 109.5 . .
H9A C9 H9C 109.5 . .
H9B C9 H9C 109.5 . .
H3A N3 H3B 106.9 . .
C10 N3 H3A 107.1 . .
C10 N3 H3A 107.6 2_665 .
C10 N3 H3B 107.6 . .
C10 N3 H3B 107.1 2_665 .
C10 N3 C10 120(2) . 2_665
N3 C10 H10 107.7 . .
N3 C10 C11 105.8(15) . .
N3 C10 C12 112.1(15) . .
C11 C10 H10 107.7 . .
C12 C10 H10 107.7 . .
C12 C10 C11 115.5(16) . .
C10 C11 H11A 109.5 . .
C10 C11 H11B 109.5 . .
C10 C11 H11C 109.5 . .
H11A C11 H11B 109.5 . .
H11A C11 H11C 109.5 . .
H11B C11 H11C 109.5 . .
C10 C12 H12A 109.5 . .
C10 C12 H12B 109.5 . .
C10 C12 H12C 109.5 . .
H12A C12 H12B 109.5 . .
H12A C12 H12C 109.5 . .
H12B C12 H12C 109.5 . .
H1A N1 H1B 107.1 . .
C1 N1 H1A 107.9 2_765 .
C1 N1 H1A 107.4 . .
C1 N1 H1B 107.9 . .
C1 N1 H1B 107.4 2_765 .
C1 N1 C1 118.7(13) 2_765 .
N1 C1 H1 109.2 . .
N1 C1 C3 108.8(10) . .
C2 C1 N1 107.4(11) . .
C2 C1 H1 109.2 . .
C2 C1 C3 112.9(14) . .
C3 C1 H1 109.2 . .
C1 C2 H2C 109.5 . .
C1 C2 H2D 109.5 . .
C1 C2 H2E 109.5 . .
H2C C2 H2D 109.5 . .
H2C C2 H2E 109.5 . .
H2D C2 H2E 109.5 . .
C1 C3 H3C 109.5 . .
C1 C3 H3D 109.5 . .
C1 C3 H3E 109.5 . .
H3C C3 H3D 109.5 . .
H3C C3 H3E 109.5 . .
H3D C3 H3E 109.5 . .
Br2 Mn1 Br1 108.41(6) . .
Br2 Mn1 Br3 112.19(9) . .
Br3 Mn1 Br1 109.68(9) . .
Br4 Mn1 Br1 110.35(9) . .
Br4 Mn1 Br2 108.19(10) . .
Br4 Mn1 Br3 108.02(8) . .

loop_
_geom_bond_atom_site_label_1
_geom_bond_atom_site_label_2
_geom_bond_distance
_geom_bond_site_symmetry_2
N2 H2A 0.8899 .
N2 H2B 0.8909 .
N2 C4 1.49(2) .
N2 C7 1.51(2) .
C4 H4 0.9800 .
C4 C5 1.43(4) .
C4 C6 1.46(4) .
C5 H5A 0.9600 .
C5 H5B 0.9600 .
C5 H5C 0.9600 .
C6 H6A 0.9600 .
C6 H6B 0.9600 .
C6 H6C 0.9600 .
C7 H7 0.9800 .
C7 C8 1.46(3) .
C7 C9 1.49(3) .
C8 H8A 0.9600 .
C8 H8B 0.9600 .
C8 H8C 0.9600 .
C9 H9A 0.9600 .
C9 H9B 0.9600 .
C9 H9C 0.9600 .
N3 H3A 0.8898 .
N3 H3B 0.8898 .
N3 C10 1.514(18) .
N3 C10 1.514(19) 2_665
C10 H10 0.9800 .
C10 C11 1.53(3) .
C10 C12 1.51(3) .
C11 H11A 0.9600 .
C11 H11B 0.9600 .
C11 H11C 0.9600 .
C12 H12A 0.9600 .
C12 H12B 0.9600 .
C12 H12C 0.9600 .
N1 H1A 0.8900 .
N1 H1B 0.8900 .
N1 C1 1.508(12) 2_765
N1 C1 1.508(12) .
C1 H1 0.9800 .
C1 C2 1.46(2) .
C1 C3 1.51(2) .
C2 H2C 0.9600 .
C2 H2D 0.9600 .
C2 H2E 0.9600 .
C3 H3C 0.9600 .
C3 H3D 0.9600 .
C3 H3E 0.9600 .
Br1 Mn1 2.5159(18) .
Br2 Mn1 2.5001(17) .
Br3 Mn1 2.504(2) .
Br4 Mn1 2.492(2) .

loop_
_geom_torsion_atom_site_label_1
_geom_torsion_atom_site_label_2
_geom_torsion_atom_site_label_3
_geom_torsion_atom_site_label_4
_geom_torsion
_geom_torsion_site_symmetry_1
C4 N2 C7 C8 -61(2) .
C4 N2 C7 C9 176.1(17) .
C7 N2 C4 C5 172(2) .
C7 N2 C4 C6 -60(2) .
C10 N3 C10 C11 -172.1(17) 2_665
C10 N3 C10 C12 61.2(14) 2_665
C1 N1 C1 C2 -176.0(13) 2_765
C1 N1 C1 C3 61.5(13) 2_765

loop_
_twin_individual_id
_twin_individual_mass_fraction_refined
1 0.941(18)
2 0.059(18)
